data_4024114
loop_
_publ_author_name
'Marie Varin'
'Ang\'ele Chiaroni'
'Jean-Yves Lallemand'
'Bogdan Iorga'
'Catherine Guillou'

_publ_section_title
;
 A New Access to Dihydrotropones through Ring Expansion of
 Spirocyclohexadienones: Synthesis and Mechanism
;
_journal_name_full 'Journal of Organic Chemistry'
_journal_page_first 6421
_journal_page_last 6426
_journal_paper_doi 10.1021/jo070594p
_journal_volume 72
_journal_year 2007
_chemical_formula_moiety 'C15 H12 O4'
_chemical_formula_sum 'C15 H12 O4'
_chemical_formula_weight 256.25
_chemical_name_common 'Compound 2a'
_chemical_name_systematic
;
 4-Methoxy-10,11-dihydrocyclohepta[c]chromene-6,9-dione,
 compound 2a
;
_space_group_IT_number 2
_symmetry_cell_setting triclinic
_symmetry_space_group_name_Hall '-P 1'
_symmetry_space_group_name_H-M 'P -1'
_atom_sites_solution_hydrogens difmap
_atom_sites_solution_primary direct
_atom_sites_solution_secondary difmap
_audit_creation_method SHELXL-97
_cell_angle_alpha 73.61(3)
_cell_angle_beta 78.80(3)
_cell_angle_gamma 87.33(3)
_cell_formula_units_Z 4
_cell_length_a 7.510(5)
_cell_length_b 12.824(5)
_cell_length_c 13.261(7)
_cell_measurement_reflns_used 2264
_cell_measurement_temperature 293(2)
_cell_measurement_theta_max 27.485
_cell_measurement_theta_min 0.998
_cell_volume 1201.9(11)
_computing_cell_refinement 'HKL Scalepack (Otwinowski & Minor 1997)'
_computing_data_collection 'Collect (Bruker AXS BV, 1997-2004)'
_computing_data_reduction 'HKL Denzo and Scalepack (Otwinowski & Minor 1997)'
_computing_molecular_graphics 'PLATON (Spek, 1987-2005'
_computing_publication_material 'SHELXL-97 (Sheldrick, 1997)'
_computing_structure_refinement 'SHELXL-97 (Sheldrick, 1997)'
_computing_structure_solution 'SHELXS-86 (Sheldrick, 1990)'
_diffrn_ambient_temperature 293(2)
_diffrn_detector_area_resol_mean 9
_diffrn_measured_fraction_theta_full 0.953
_diffrn_measured_fraction_theta_max 0.953
_diffrn_measurement_device_type 'Nonius Kappa-CCD diffractometer'
_diffrn_measurement_method 'phi and omega scans'
_diffrn_radiation_monochromator graphite
_diffrn_radiation_source 'fine-focus sealed tube'
_diffrn_radiation_type MoK\a
_diffrn_radiation_wavelength 0.71073
_diffrn_reflns_av_R_equivalents 0.0199
_diffrn_reflns_av_sigmaI/netI 0.0425
_diffrn_reflns_limit_h_max 9
_diffrn_reflns_limit_h_min -9
_diffrn_reflns_limit_k_max 16
_diffrn_reflns_limit_k_min -16
_diffrn_reflns_limit_l_max 17
_diffrn_reflns_limit_l_min -16
_diffrn_reflns_number 7000
_diffrn_reflns_theta_full 27.50
_diffrn_reflns_theta_max 27.50
_diffrn_reflns_theta_min 2.76
_exptl_absorpt_coefficient_mu 0.103
_exptl_absorpt_correction_type none
_exptl_crystal_colour 'pale yellow'
_exptl_crystal_density_diffrn 1.416
_exptl_crystal_density_method 'not measured'
_exptl_crystal_description prism
_exptl_crystal_F_000 536
_exptl_crystal_size_max 0.55
_exptl_crystal_size_mid 0.50
_exptl_crystal_size_min 0.20
_refine_diff_density_max 0.187
_refine_diff_density_min -0.177
_refine_diff_density_rms 0.034
_refine_ls_extinction_method none
_refine_ls_goodness_of_fit_ref 1.024
_refine_ls_hydrogen_treatment constr
_refine_ls_matrix_type full
_refine_ls_number_parameters 345
_refine_ls_number_reflns 5273
_refine_ls_number_restraints 0
_refine_ls_restrained_S_all 1.024
_refine_ls_R_factor_all 0.0779
_refine_ls_R_factor_gt 0.0486
_refine_ls_shift/su_max 0.001
_refine_ls_shift/su_mean 0.000
_refine_ls_structure_factor_coef Fsqd
_refine_ls_weighting_details 'calc w=1/[\s^2^(Fo^2^)+(0.0484P)^2^+0.3264P] where P=(Fo^2^+2Fc^2^)/3'
_refine_ls_weighting_scheme calc
_refine_ls_wR_factor_gt 0.1101
_refine_ls_wR_factor_ref 0.1272
_reflns_number_gt 3639
_reflns_number_total 5273
_reflns_threshold_expression >2sigma(I)
_cod_data_source_file jo070594p-File004.cif
_cod_data_source_block vari051
_cod_depositor_comments
;
The following automatic conversions were performed:
'_symmetry_cell_setting' value 'Triclinic' changed to 'triclinic'
according to '/home/saulius/struct/CIF-dictionaries/cif_core.dic'
dictionary named 'cif_core.dic' version 2.4.1 from 2010-06-29.

Automatic conversion script
Id: cif_fix_enum 1527 2010-12-29 10:47:43Z saulius 
;
_cod_database_code 4024114

loop_
_symmetry_equiv_pos_as_xyz
'x, y, z'
'-x, -y, -z'

loop_
_atom_site_label
_atom_site_type_symbol
_atom_site_fract_x
_atom_site_fract_y
_atom_site_fract_z
_atom_site_U_iso_or_equiv
_atom_site_adp_type
_atom_site_occupancy
_atom_site_symmetry_multiplicity
_atom_site_calc_flag
_atom_site_refinement_flags
_atom_site_disorder_assembly
_atom_site_disorder_group
C1_1 C 0.5205(3) 0.36581(15) 0.21405(15) 0.0541(5) Uani 1 1 d . . .
H1_1 H 0.4763 0.3999 0.2670 0.061 Uiso 1 1 calc R . .
C2_1 C 0.4806(3) 0.25866(16) 0.23037(16) 0.0620(5) Uani 1 1 d . . .
H2_1 H 0.4091 0.2208 0.2947 0.069 Uiso 1 1 calc R . .
C3_1 C 0.5442(3) 0.20536(15) 0.15337(15) 0.0567(5) Uani 1 1 d . . .
H3_1 H 0.5153 0.1324 0.1664 0.063 Uiso 1 1 calc R . .
C4_1 C 0.6506(3) 0.25997(14) 0.05708(14) 0.0478(4) Uani 1 1 d . . .
C5_1 C 0.6902(2) 0.36963(13) 0.04019(12) 0.0411(4) Uani 1 1 d . . .
O5_1 O 0.79283(16) 0.42107(9) -0.05805(9) 0.0457(3) Uani 1 1 d . . .
C6_1 C 0.8399(2) 0.52866(13) -0.08545(13) 0.0409(4) Uani 1 1 d . . .
C6a_1 C 0.7777(2) 0.58884(13) -0.00642(13) 0.0401(4) Uani 1 1 d . . .
C7_1 C 0.8222(3) 0.70454(14) -0.04553(14) 0.0490(4) Uani 1 1 d . . .
H7_1 H 0.8482 0.7311 -0.1197 0.055 Uiso 1 1 calc R . .
C8_1 C 0.8325(3) 0.77978(15) 0.00617(16) 0.0577(5) Uani 1 1 d . . .
H8_1 H 0.8525 0.8508 -0.0371 0.065 Uiso 1 1 calc R . .
C9_1 C 0.8167(3) 0.76576(16) 0.12070(16) 0.0583(5) Uani 1 1 d . . .
C10_1 C 0.7663(3) 0.65675(16) 0.19697(15) 0.0589(5) Uani 1 1 d . . .
H10A_1 H 0.7304 0.6646 0.2687 0.066 Uiso 1 1 calc R . .
H10B_1 H 0.8721 0.6104 0.1961 0.066 Uiso 1 1 calc R . .
C11_1 C 0.6121(3) 0.60173(15) 0.17082(14) 0.0538(5) Uani 1 1 d . . .
H11A_1 H 0.5471 0.5529 0.2363 0.060 Uiso 1 1 calc R . .
H11B_1 H 0.5276 0.6567 0.1427 0.060 Uiso 1 1 calc R . .
C11a_1 C 0.6766(2) 0.53852(13) 0.09097(13) 0.0410(4) Uani 1 1 d . . .
C11b_1 C 0.6285(2) 0.42461(13) 0.11702(13) 0.0416(4) Uani 1 1 d . . .
C12_1 C 0.6884(4) 0.10341(16) -0.00729(19) 0.0848(8) Uani 1 1 d . . .
H12A_1 H 0.5603 0.0897 0.0049 0.097 Uiso 1 1 calc R . .
H12B_1 H 0.7362 0.0627 0.0542 0.097 Uiso 1 1 calc R . .
H12C_1 H 0.7477 0.0817 -0.0690 0.097 Uiso 1 1 calc R . .
O4_1 O 0.7196(2) 0.21676(10) -0.02494(10) 0.0618(4) Uani 1 1 d . . .
O6_1 O 0.93126(19) 0.56473(10) -0.17326(10) 0.0555(3) Uani 1 1 d . . .
O9_1 O 0.8478(3) 0.84264(13) 0.15177(14) 0.0904(6) Uani 1 1 d . . .
C1_2 C 0.9034(3) 0.16831(15) 0.32627(14) 0.0530(5) Uani 1 1 d . . .
H1_2 H 0.9498 0.2370 0.2875 0.059 Uiso 1 1 calc R . .
C2_2 C 0.8869(3) 0.09218(16) 0.27442(15) 0.0604(5) Uani 1 1 d . . .
H2_2 H 0.9238 0.1096 0.2005 0.068 Uiso 1 1 calc R . .
C3_2 C 0.8165(3) -0.01059(16) 0.32956(15) 0.0560(5) Uani 1 1 d . . .
H3_2 H 0.8059 -0.0610 0.2926 0.063 Uiso 1 1 calc R . .
C4_2 C 0.7624(3) -0.03782(13) 0.43887(14) 0.0474(4) Uani 1 1 d . . .
C5_2 C 0.7810(2) 0.03938(13) 0.49218(13) 0.0416(4) Uani 1 1 d . . .
O5_2 O 0.72548(18) 0.00742(9) 0.60146(9) 0.0501(3) Uani 1 1 d . . .
C6_2 C 0.7373(3) 0.07567(14) 0.66291(14) 0.0477(4) Uani 1 1 d . . .
C6a_2 C 0.8072(2) 0.18584(13) 0.60799(13) 0.0415(4) Uani 1 1 d . . .
C7_2 C 0.8174(3) 0.25310(14) 0.67920(14) 0.0491(4) Uani 1 1 d . . .
H7_2 H 0.8373 0.2156 0.7471 0.055 Uiso 1 1 calc R . .
C8_2 C 0.8020(3) 0.36089(15) 0.66057(16) 0.0534(5) Uani 1 1 d . . .
H8_2 H 0.8259 0.3898 0.7135 0.060 Uiso 1 1 calc R . .
C9_2 C 0.7519(3) 0.43854(14) 0.56631(17) 0.0534(5) Uani 1 1 d . . .
C10_2 C 0.7904(3) 0.41699(14) 0.45924(16) 0.0582(5) Uani 1 1 d . . .
H10A_2 H 0.8286 0.4846 0.4052 0.065 Uiso 1 1 calc R . .
H10B_2 H 0.6782 0.3941 0.4455 0.065 Uiso 1 1 calc R . .
C11_2 C 0.9339(3) 0.33174(13) 0.44597(14) 0.0502(4) Uani 1 1 d . . .
H11A_2 H 0.9768 0.3397 0.3703 0.056 Uiso 1 1 calc R . .
H11B_2 H 1.0364 0.3438 0.4761 0.056 Uiso 1 1 calc R . .
C11a_2 C 0.8623(2) 0.21823(13) 0.49973(13) 0.0405(4) Uani 1 1 d . . .
C11b_2 C 0.8504(2) 0.14322(13) 0.43769(13) 0.0409(4) Uani 1 1 d . . .
C12_2 C 0.6606(3) -0.21316(16) 0.44863(19) 0.0662(6) Uani 1 1 d . . .
H12A_2 H 0.7735 -0.2305 0.4089 0.076 Uiso 1 1 calc R . .
H12B_2 H 0.5788 -0.1834 0.4006 0.076 Uiso 1 1 calc R . .
H12C_2 H 0.6081 -0.2779 0.5006 0.076 Uiso 1 1 calc R . .
O4_2 O 0.6921(2) -0.13592(10) 0.50154(11) 0.0639(4) Uani 1 1 d . . .
O6_2 O 0.6862(2) 0.03978(11) 0.75800(10) 0.0723(5) Uani 1 1 d . . .
O9_2 O 0.6781(2) 0.52332(11) 0.57570(14) 0.0830(5) Uani 1 1 d . . .

loop_
_atom_site_aniso_label
_atom_site_aniso_U_11
_atom_site_aniso_U_22
_atom_site_aniso_U_33
_atom_site_aniso_U_23
_atom_site_aniso_U_13
_atom_site_aniso_U_12
C1_1 0.0594(12) 0.0570(11) 0.0409(10) -0.0106(8) 0.0004(9) -0.0085(9)
C2_1 0.0714(14) 0.0581(12) 0.0457(11) -0.0025(9) 0.0010(10) -0.0181(10)
C3_1 0.0680(13) 0.0443(10) 0.0532(11) -0.0034(9) -0.0125(10) -0.0130(9)
C4_1 0.0573(11) 0.0434(9) 0.0443(10) -0.0118(8) -0.0126(8) -0.0049(8)
C5_1 0.0432(10) 0.0425(9) 0.0348(8) -0.0072(7) -0.0051(7) -0.0050(7)
O5_1 0.0562(8) 0.0400(6) 0.0379(6) -0.0117(5) 0.0002(5) -0.0048(5)
C6_1 0.0457(10) 0.0395(9) 0.0343(8) -0.0072(7) -0.0044(7) -0.0017(7)
C6a_1 0.0428(9) 0.0403(9) 0.0368(8) -0.0106(7) -0.0067(7) -0.0003(7)
C7_1 0.0612(12) 0.0436(9) 0.0386(9) -0.0094(8) -0.0032(8) -0.0024(8)
C8_1 0.0737(14) 0.0434(10) 0.0537(11) -0.0150(9) -0.0030(10) -0.0047(9)
C9_1 0.0679(13) 0.0543(11) 0.0603(12) -0.0298(10) -0.0096(10) 0.0002(9)
C10_1 0.0835(15) 0.0564(11) 0.0426(10) -0.0226(9) -0.0141(10) 0.0066(10)
C11_1 0.0643(13) 0.0498(10) 0.0433(10) -0.0160(8) 0.0040(9) 0.0001(9)
C11a_1 0.0423(9) 0.0448(9) 0.0360(8) -0.0117(7) -0.0068(7) 0.0013(7)
C11b_1 0.0427(9) 0.0441(9) 0.0359(8) -0.0083(7) -0.0059(7) -0.0022(7)
C12_1 0.145(2) 0.0440(11) 0.0685(14) -0.0208(10) -0.0147(15) -0.0178(13)
O4_1 0.0910(11) 0.0410(7) 0.0539(8) -0.0170(6) -0.0070(7) -0.0097(7)
O6_1 0.0703(9) 0.0482(7) 0.0400(7) -0.0103(6) 0.0070(6) -0.0042(6)
O9_1 0.1345(16) 0.0684(10) 0.0806(11) -0.0441(9) -0.0109(10) -0.0154(10)
C1_2 0.0671(13) 0.0457(10) 0.0388(9) -0.0049(8) -0.0016(8) -0.0058(9)
C2_2 0.0822(15) 0.0582(12) 0.0379(10) -0.0121(9) -0.0051(9) -0.0055(10)
C3_2 0.0693(13) 0.0528(11) 0.0517(11) -0.0232(9) -0.0123(10) 0.0001(9)
C4_2 0.0531(11) 0.0395(9) 0.0481(10) -0.0116(8) -0.0059(8) -0.0016(8)
C5_2 0.0471(10) 0.0382(8) 0.0360(8) -0.0082(7) -0.0028(7) -0.0012(7)
O5_2 0.0681(9) 0.0375(6) 0.0389(6) -0.0073(5) 0.0016(6) -0.0106(6)
C6_2 0.0583(11) 0.0414(9) 0.0391(9) -0.0096(8) 0.0005(8) -0.0065(8)
C6a_2 0.0441(10) 0.0363(8) 0.0404(9) -0.0080(7) -0.0027(7) -0.0021(7)
C7_2 0.0566(11) 0.0484(10) 0.0398(9) -0.0110(8) -0.0039(8) -0.0053(8)
C8_2 0.0571(12) 0.0505(10) 0.0557(11) -0.0234(9) -0.0037(9) -0.0077(9)
C9_2 0.0502(11) 0.0374(9) 0.0705(13) -0.0176(9) -0.0006(9) -0.0074(8)
C10_2 0.0730(14) 0.0362(9) 0.0610(12) -0.0050(8) -0.0142(10) -0.0024(9)
C11_2 0.0603(12) 0.0389(9) 0.0439(10) -0.0067(7) 0.0034(8) -0.0114(8)
C11a_2 0.0405(9) 0.0349(8) 0.0412(9) -0.0065(7) -0.0022(7) -0.0004(7)
C11b_2 0.0429(9) 0.0369(8) 0.0378(9) -0.0056(7) -0.0028(7) 0.0008(7)
C12_2 0.0685(14) 0.0487(11) 0.0897(16) -0.0250(11) -0.0247(12) -0.0056(10)
O4_2 0.0884(11) 0.0415(7) 0.0591(8) -0.0162(6) 0.0001(7) -0.0180(7)
O6_2 0.1120(13) 0.0572(8) 0.0371(7) -0.0081(6) 0.0099(7) -0.0260(8)
O9_2 0.1012(13) 0.0457(8) 0.0967(12) -0.0243(8) -0.0015(10) 0.0108(8)

loop_
_atom_type_symbol
_atom_type_description
_atom_type_scat_dispersion_real
_atom_type_scat_dispersion_imag
_atom_type_scat_source
C C 0.0033 0.0016 'International Tables Vol C Tables 4.2.6.8 and 6.1.1.4'
N N 0.0061 0.0033 'International Tables Vol C Tables 4.2.6.8 and 6.1.1.4'
O O 0.0106 0.0060 'International Tables Vol C Tables 4.2.6.8 and 6.1.1.4'
H H 0.0000 0.0000 'International Tables Vol C Tables 4.2.6.8 and 6.1.1.4'

loop_
_geom_angle_atom_site_label_1
_geom_angle_atom_site_label_2
_geom_angle_atom_site_label_3
_geom_angle
_geom_angle_site_symmetry_1
_geom_angle_site_symmetry_3
_geom_angle_publ_flag
C2_1 C1_1 C11b_1 120.08(18) . . ?
C1_1 C2_1 C3_1 121.49(18) . . ?
C4_1 C3_1 C2_1 120.31(17) . . ?
O4_1 C4_1 C3_1 125.72(16) . . ?
O4_1 C4_1 C5_1 116.13(16) . . ?
C3_1 C4_1 C5_1 118.15(16) . . ?
O5_1 C5_1 C11b_1 121.67(15) . . ?
O5_1 C5_1 C4_1 115.90(15) . . ?
C11b_1 C5_1 C4_1 122.42(16) . . ?
C6_1 O5_1 C5_1 121.93(13) . . ?
O6_1 C6_1 O5_1 116.09(14) . . ?
O6_1 C6_1 C6a_1 126.08(15) . . ?
O5_1 C6_1 C6a_1 117.83(14) . . ?
C11a_1 C6a_1 C7_1 125.30(15) . . ?
C11a_1 C6a_1 C6_1 120.60(15) . . ?
C7_1 C6a_1 C6_1 113.93(15) . . ?
C8_1 C7_1 C6a_1 131.71(17) . . ?
C7_1 C8_1 C9_1 129.12(18) . . ?
O9_1 C9_1 C8_1 119.4(2) . . ?
O9_1 C9_1 C10_1 121.46(19) . . ?
C8_1 C9_1 C10_1 119.08(16) . . ?
C9_1 C10_1 C11_1 113.17(17) . . ?
C11a_1 C11_1 C10_1 113.11(16) . . ?
C6a_1 C11a_1 C11b_1 120.06(15) . . ?
C6a_1 C11a_1 C11_1 119.97(15) . . ?
C11b_1 C11a_1 C11_1 119.96(15) . . ?
C5_1 C11b_1 C1_1 117.54(16) . . ?
C5_1 C11b_1 C11a_1 117.90(15) . . ?
C1_1 C11b_1 C11a_1 124.55(16) . . ?
C4_1 O4_1 C12_1 117.01(16) . . ?
C2_2 C1_2 C11b_2 120.13(17) . . ?
C1_2 C2_2 C3_2 121.47(18) . . ?
C4_2 C3_2 C2_2 119.96(17) . . ?
O4_2 C4_2 C3_2 125.29(16) . . ?
O4_2 C4_2 C5_2 116.01(16) . . ?
C3_2 C4_2 C5_2 118.69(16) . . ?
O5_2 C5_2 C11b_2 121.93(14) . . ?
O5_2 C5_2 C4_2 116.12(15) . . ?
C11b_2 C5_2 C4_2 121.95(16) . . ?
C6_2 O5_2 C5_2 121.70(13) . . ?
O6_2 C6_2 O5_2 116.64(15) . . ?
O6_2 C6_2 C6a_2 125.63(16) . . ?
O5_2 C6_2 C6a_2 117.73(15) . . ?
C11a_2 C6a_2 C7_2 124.68(15) . . ?
C11a_2 C6a_2 C6_2 120.93(15) . . ?
C7_2 C6a_2 C6_2 114.34(15) . . ?
C8_2 C7_2 C6a_2 129.16(17) . . ?
C7_2 C8_2 C9_2 127.37(17) . . ?
O9_2 C9_2 C8_2 118.98(19) . . ?
O9_2 C9_2 C10_2 119.53(19) . . ?
C8_2 C9_2 C10_2 121.49(16) . . ?
C9_2 C10_2 C11_2 115.53(17) . . ?
C11a_2 C11_2 C10_2 112.11(16) . . ?
C6a_2 C11a_2 C11b_2 119.72(15) . . ?
C6a_2 C11a_2 C11_2 119.55(15) . . ?
C11b_2 C11a_2 C11_2 120.73(15) . . ?
C5_2 C11b_2 C1_2 117.79(15) . . ?
C5_2 C11b_2 C11a_2 117.97(15) . . ?
C1_2 C11b_2 C11a_2 124.24(15) . . ?
C4_2 O4_2 C12_2 117.02(16) . . ?

loop_
_geom_bond_atom_site_label_1
_geom_bond_atom_site_label_2
_geom_bond_distance
_geom_bond_site_symmetry_2
_geom_bond_publ_flag
C1_1 C2_1 1.367(3) . ?
C1_1 C11b_1 1.409(3) . ?
C2_1 C3_1 1.383(3) . ?
C3_1 C4_1 1.382(3) . ?
C4_1 O4_1 1.361(2) . ?
C4_1 C5_1 1.397(2) . ?
C5_1 O5_1 1.378(2) . ?
C5_1 C11b_1 1.393(2) . ?
O5_1 C6_1 1.369(2) . ?
C6_1 O6_1 1.207(2) . ?
C6_1 C6a_1 1.464(2) . ?
C6a_1 C11a_1 1.362(2) . ?
C6a_1 C7_1 1.458(2) . ?
C7_1 C8_1 1.345(2) . ?
C8_1 C9_1 1.460(3) . ?
C9_1 O9_1 1.218(2) . ?
C9_1 C10_1 1.491(3) . ?
C10_1 C11_1 1.526(3) . ?
C11_1 C11a_1 1.504(2) . ?
C11a_1 C11b_1 1.449(2) . ?
C12_1 O4_1 1.429(2) . ?
C1_2 C2_2 1.365(3) . ?
C1_2 C11b_2 1.400(2) . ?
C2_2 C3_2 1.386(3) . ?
C3_2 C4_2 1.374(3) . ?
C4_2 O4_2 1.361(2) . ?
C4_2 C5_2 1.395(2) . ?
C5_2 O5_2 1.374(2) . ?
C5_2 C11b_2 1.394(2) . ?
O5_2 C6_2 1.370(2) . ?
C6_2 O6_2 1.204(2) . ?
C6_2 C6a_2 1.463(2) . ?
C6a_2 C11a_2 1.361(2) . ?
C6a_2 C7_2 1.461(2) . ?
C7_2 C8_2 1.337(3) . ?
C8_2 C9_2 1.463(3) . ?
C9_2 O9_2 1.224(2) . ?
C9_2 C10_2 1.493(3) . ?
C10_2 C11_2 1.521(3) . ?
C11_2 C11a_2 1.502(2) . ?
C11a_2 C11b_2 1.447(2) . ?
C12_2 O4_2 1.417(2) . ?

loop_
_geom_torsion_atom_site_label_1
_geom_torsion_atom_site_label_2
_geom_torsion_atom_site_label_3
_geom_torsion_atom_site_label_4
_geom_torsion
_geom_torsion_site_symmetry_1
_geom_torsion_site_symmetry_2
_geom_torsion_site_symmetry_3
_geom_torsion_site_symmetry_4
_geom_torsion_publ_flag
O6_1 C6_1 C6a_1 C7_1 5.3(3) . . . . ?
C11a_1 C6a_1 C7_1 C8_1 24.3(3) . . . . ?
C6_1 C6a_1 C7_1 C8_1 -160.4(2) . . . . ?
C6a_1 C7_1 C8_1 C9_1 6.0(4) . . . . ?
C7_1 C8_1 C9_1 C10_1 -6.1(3) . . . . ?
O9_1 C9_1 C10_1 C11_1 137.5(2) . . . . ?
C8_1 C9_1 C10_1 C11_1 -43.7(3) . . . . ?
C9_1 C10_1 C11_1 C11a_1 86.2(2) . . . . ?
C7_1 C6a_1 C11a_1 C11_1 -4.3(3) . . . . ?
C10_1 C11_1 C11a_1 C6a_1 -56.2(2) . . . . ?
C10_1 C11_1 C11a_1 C11b_1 124.8(2) . . . . ?
C3_1 C4_1 O4_1 C12_1 -4.1(3) . . . . ?
O6_2 C6_2 C6a_2 C7_2 1.8(3) . . . . ?
C11a_2 C6a_2 C7_2 C8_2 32.1(3) . . . . ?
C6_2 C6a_2 C7_2 C8_2 -150.0(2) . . . . ?
C6a_2 C7_2 C8_2 C9_2 6.9(3) . . . . ?
C7_2 C8_2 C9_2 C10_2 -28.1(3) . . . . ?
O9_2 C9_2 C10_2 C11_2 160.4(2) . . . . ?
C8_2 C9_2 C10_2 C11_2 -19.0(3) . . . . ?
C9_2 C10_2 C11_2 C11a_2 76.9(2) . . . . ?
C7_2 C6a_2 C11a_2 C11_2 -2.1(3) . . . . ?
C10_2 C11_2 C11a_2 C6a_2 -63.8(2) . . . . ?
C10_2 C11_2 C11a_2 C11b_2 115.9(2) . . . . ?
C3_2 C4_2 O4_2 C12_2 -4.7(2) . . . . ?
